data_4340439
loop_
_publ_author_name
'Takashima, Ippei'
'Kanegae, Anna'
'Sugimoto, Manabu'
'Ojida, Akio'

_publ_section_title
;
 Aza-crown-ether-appended xanthene: selective ratiometric fluorescent
 probe for silver(i) ion based on arene-metal ion interaction.
;
_journal_issue 14
_journal_name_full 'Inorganic chemistry'
_journal_page_first 7080
_journal_page_last 7082
_journal_paper_doi 10.1021/ic500980j
_journal_volume 53
_journal_year 2014
_chemical_formula_moiety 'C26 H32 Ag Cl N2 O7'
_chemical_formula_sum 'C26 H32 Ag Cl N2 O7'
_chemical_formula_weight 627.87
_space_group_IT_number 14
_symmetry_cell_setting monoclinic
_symmetry_Int_Tables_number 14
_symmetry_space_group_name_Hall '-P 2yn'
_symmetry_space_group_name_H-M 'P 1 21/n 1'
_atom_sites_solution_hydrogens geom
_atom_sites_solution_primary direct
_atom_sites_solution_secondary difmap
_cell_angle_alpha 90.0000
_cell_angle_beta 92.1040(10)
_cell_angle_gamma 90.0000
_cell_formula_units_Z 4
_cell_length_a 10.3278(13)
_cell_length_b 8.8893(11)
_cell_length_c 26.418(4)
_cell_measurement_temperature 91
_cell_volume 2423.7(6)
_computing_cell_refinement Unknown
_computing_data_collection Unknown
_computing_data_reduction Unknown
_computing_molecular_graphics 'CrystalStructure 4.0'
_computing_publication_material 'CrystalStructure 4.0 (Rigaku, 2010)'
_computing_structure_refinement 'SHELXL97 (Sheldrick, 2008)'
_computing_structure_solution 'SIR92 (Altomare, et al., 1994)'
_diffrn_ambient_temperature 91
_diffrn_measured_fraction_theta_full 0.993
_diffrn_measured_fraction_theta_max 0.993
_diffrn_measurement_device_type 'Unknown CCD'
_diffrn_measurement_method \w
_diffrn_radiation_type 'Mo K\a'
_diffrn_radiation_wavelength 0.71069
_diffrn_reflns_av_R_equivalents 0.0313
_diffrn_reflns_limit_h_max 13
_diffrn_reflns_limit_h_min -12
_diffrn_reflns_limit_k_max 11
_diffrn_reflns_limit_k_min -7
_diffrn_reflns_limit_l_max 33
_diffrn_reflns_limit_l_min -26
_diffrn_reflns_number 12508
_diffrn_reflns_theta_full 27.00
_diffrn_reflns_theta_max 27.00
_diffrn_standards_number 0
_exptl_absorpt_coefficient_mu 0.992
_exptl_absorpt_correction_type none
_exptl_crystal_colour yellow
_exptl_crystal_density_diffrn 1.721
_exptl_crystal_density_method 'not measured'
_exptl_crystal_description cube
_exptl_crystal_F_000 1288.00
_exptl_crystal_size_max 0.400
_exptl_crystal_size_mid 0.400
_exptl_crystal_size_min 0.200
_refine_diff_density_max 1.060
_refine_diff_density_min -1.110
_refine_ls_extinction_coef 0.0005(2)
_refine_ls_extinction_method SHELXL
_refine_ls_goodness_of_fit_ref 1.191
_refine_ls_hydrogen_treatment constr
_refine_ls_number_parameters 352
_refine_ls_number_reflns 5267
_refine_ls_number_restraints 0
_refine_ls_R_factor_gt 0.0342
_refine_ls_shift/su_max 0.000
_refine_ls_structure_factor_coef Fsqd
_refine_ls_weighting_details 'w = 1/[\s^2^(Fo^2^)+(0.0199P)^2^+5.1086P] where P=(Fo^2^+2Fc^2^)/3'
_refine_ls_weighting_scheme calc
_refine_ls_wR_factor_ref 0.0837
_reflns_number_gt 5163
_reflns_number_total 5268
_reflns_threshold_expression F^2^>2.0\s(F^2^)
_cod_data_source_file ic500980j_si_002.cif
_cod_data_source_block Ojida140304_0m
_cod_depositor_comments 'Adding full bibliography for 4340439.cif.'
_cod_database_code 4340439

loop_
_symmetry_equiv_pos_site_id
_symmetry_equiv_pos_as_xyz
1 +X,+Y,+Z
2 1/2-X,1/2+Y,1/2-Z
3 -X,-Y,-Z
4 1/2+X,1/2-Y,1/2+Z

loop_
_atom_site_label
_atom_site_type_symbol
_atom_site_fract_x
_atom_site_fract_y
_atom_site_fract_z
_atom_site_U_iso_or_equiv
_atom_site_adp_type
_atom_site_occupancy
_atom_site_symmetry_multiplicity
_atom_site_calc_flag
_atom_site_refinement_flags
Ag1 Ag 0.4999 0.7439 0.1231 0.01175(8) Uani 1.0 4 d .
C3 C 0.8371 0.6034 -0.0213 0.0189(6) Uani 1.0 4 d .
O4 O 0.5851 0.7634 0.2886 0.0204(4) Uani 1.0 4 d .
Cl1 Cl 0.4839 0.7744 0.3252 0.01252(13) Uani 1.0 4 d .
O7 O 0.3615 0.8062 0.2990 0.0203(4) Uani 1.0 4 d .
O1 O 0.6018 0.5063 0.1567 0.0140(4) Uani 1.0 4 d .
O6 O 0.5152 0.8931 0.3600 0.0231(5) Uani 1.0 4 d .
O5 O 0.4758 0.6329 0.3520 0.0233(5) Uani 1.0 4 d .
C2 C 0.8548 0.6913 0.0234 0.0171(5) Uani 1.0 4 d .
C1 C 0.7162 0.5879 -0.0441 0.0189(6) Uani 1.0 4 d .
C24 C 0.6774 1.0653 0.1708 0.0137(5) Uani 1.0 4 d .
C5 C 0.6268 0.7598 0.0198 0.0130(5) Uani 1.0 4 d .
C14 C 0.1642 0.8773 0.0103 0.0182(6) Uani 1.0 4 d .
C17 C 0.7897 0.6614 0.1519 0.0140(5) Uani 1.0 4 d .
C10 C 0.3773 0.7243 -0.0279 0.0158(5) Uani 1.0 4 d .
C12 C 0.2825 0.8944 0.0349 0.0139(5) Uani 1.0 4 d .
C16 C 0.7793 0.8659 0.0902 0.0138(5) Uani 1.0 4 d .
C8 C 0.5214 0.8416 0.0369 0.0124(5) Uani 1.0 4 d .
C9 C 0.3942 0.8219 0.0159 0.0135(5) Uani 1.0 4 d .
C22 C 0.2010 0.7890 0.1373 0.0144(5) Uani 1.0 4 d .
C15 C 0.2905 0.9873 0.0832 0.0143(5) Uani 1.0 4 d .
C25 C 0.4631 1.0084 0.1953 0.0141(5) Uani 1.0 4 d .
C26 C 0.3247 1.0016 0.1742 0.0151(5) Uani 1.0 4 d .
C23 C 0.7436 0.9125 0.1795 0.0134(5) Uani 1.0 4 d .
C19 C 0.5131 0.4171 0.1840 0.0158(5) Uani 1.0 4 d .
C6 C 0.6093 0.6645 -0.0233 0.0148(5) Uani 1.0 4 d .
C13 C 0.1487 0.7874 -0.0342 0.0202(6) Uani 1.0 4 d .
C11 C 0.2516 0.7123 -0.0523 0.0191(6) Uani 1.0 4 d .
C4 C 0.7542 0.7697 0.0438 0.0138(5) Uani 1.0 4 d .
C18 C 0.7098 0.5643 0.1868 0.0138(5) Uani 1.0 4 d .
C7 C 0.4840 0.6506 -0.0468 0.0168(5) Uani 1.0 4 d .
C21 C 0.2322 0.6747 0.1788 0.0158(5) Uani 1.0 4 d .
C20 C 0.4038 0.5096 0.2057 0.0150(5) Uani 1.0 4 d .
O3 O 0.5433 1.0558 0.1555 0.0127(4) Uani 1.0 4 d .
N1 N 0.7236 0.8036 0.1374 0.0114(4) Uani 1.0 4 d .
O2 O 0.3396 0.5845 0.1635 0.0141(4) Uani 1.0 4 d .
N2 N 0.3096 0.8957 0.1307 0.0125(4) Uani 1.0 4 d .
H1 H 0.9081 0.5503 -0.0346 0.0214 Uiso 1.0 4 calc R
H2 H 0.9449 0.6971 0.0376 0.0230 Uiso 1.0 4 calc R
H3 H 0.7045 0.5295 -0.0716 0.0239 Uiso 1.0 4 calc R
H4 H 0.4743 0.5901 -0.0766 0.0184 Uiso 1.0 4 calc R
H5 H 0.2448 0.6440 -0.0798 0.0201 Uiso 1.0 4 calc R
H6 H 0.0672 0.7759 -0.0523 0.0268 Uiso 1.0 4 calc R
H7 H 0.0926 0.9262 0.0232 0.0281 Uiso 1.0 4 calc R
H8 H 0.5346 0.9219 0.0625 0.0179 Uiso 1.0 4 calc R
H9 H 0.7407 0.9661 0.0845 0.0097 Uiso 1.0 4 calc R
H10 H 0.8713 0.8765 0.0954 0.0124 Uiso 1.0 4 calc R
H11 H 0.3600 1.0541 0.0827 0.0061 Uiso 1.0 4 calc R
H12 H 0.2129 1.0456 0.0836 0.0079 Uiso 1.0 4 calc R
H13 H 0.8054 0.6038 0.1205 0.0111 Uiso 1.0 4 calc R
H14 H 0.8752 0.6833 0.1684 0.0139 Uiso 1.0 4 calc R
H15 H 0.7638 0.4787 0.1998 0.0180 Uiso 1.0 4 calc R
H16 H 0.6808 0.6260 0.2156 0.0171 Uiso 1.0 4 calc R
H17 H 0.4789 0.3399 0.1611 0.0146 Uiso 1.0 4 calc R
H18 H 0.5575 0.3576 0.2105 0.0168 Uiso 1.0 4 calc R
H19 H 0.3478 0.4366 0.2210 0.0171 Uiso 1.0 4 calc R
H20 H 0.4335 0.5833 0.2307 0.0070 Uiso 1.0 4 calc R
H21 H 0.2516 0.7216 0.2105 0.0162 Uiso 1.0 4 calc R
H22 H 0.1568 0.6078 0.1815 0.0154 Uiso 1.0 4 calc R
H23 H 0.1228 0.8433 0.1475 0.0105 Uiso 1.0 4 calc R
H24 H 0.1863 0.7346 0.1053 0.0053 Uiso 1.0 4 calc R
H25 H 0.2993 1.1027 0.1631 0.0145 Uiso 1.0 4 calc R
H26 H 0.2712 0.9669 0.2004 0.0156 Uiso 1.0 4 calc R
H27 H 0.4678 1.0799 0.2248 0.0164 Uiso 1.0 4 calc R
H28 H 0.4892 0.9101 0.2085 0.0195 Uiso 1.0 4 calc R
H29 H 0.7176 1.1174 0.1443 0.0088 Uiso 1.0 4 calc R
H30 H 0.6861 1.1276 0.2037 0.0146 Uiso 1.0 4 calc R
H32 H 0.8393 0.9315 0.1834 0.0147 Uiso 1.0 4 calc R
H33 H 0.7143 0.8624 0.2098 0.0136 Uiso 1.0 4 calc R

loop_
_atom_site_aniso_label
_atom_site_aniso_U_11
_atom_site_aniso_U_22
_atom_site_aniso_U_33
_atom_site_aniso_U_12
_atom_site_aniso_U_13
_atom_site_aniso_U_23
Ag1 0.01215(11) 0.00959(11) 0.01363(12) 0.00037(6) 0.00200(7) 0.00224(6)
C3 0.0235(13) 0.0153(12) 0.0185(13) 0.0034(11) 0.0101(11) 0.0005(10)
O4 0.0175(10) 0.0236(10) 0.0205(10) -0.0001(8) 0.0056(8) 0.0001(8)
Cl1 0.0125(3) 0.0106(3) 0.0145(3) -0.0010(2) -0.0004(2) 0.0007(2)
O7 0.0135(9) 0.0212(10) 0.0258(11) 0.0023(8) -0.0054(8) 0.0008(8)
O1 0.0161(9) 0.0115(8) 0.0143(9) -0.0025(7) 0.0004(7) 0.0007(7)
O6 0.0264(11) 0.0214(10) 0.0214(10) -0.0059(9) -0.0010(8) -0.0081(8)
O5 0.0242(10) 0.0168(10) 0.0289(11) -0.0024(8) -0.0008(8) 0.0097(8)
C2 0.0186(13) 0.0150(12) 0.0180(13) -0.0004(10) 0.0045(10) 0.0017(10)
C1 0.0311(15) 0.0123(12) 0.0139(13) -0.0017(11) 0.0062(11) -0.0020(10)
C24 0.0148(12) 0.0108(11) 0.0155(12) -0.0022(9) 0.0004(10) -0.0021(10)
C5 0.0190(13) 0.0086(11) 0.0116(12) -0.0028(9) 0.0019(10) 0.0034(9)
C14 0.0174(13) 0.0163(12) 0.0209(13) -0.0014(10) 0.0001(10) 0.0082(11)
C17 0.0143(12) 0.0119(12) 0.0158(12) 0.0022(10) 0.0010(9) -0.0003(10)
C10 0.0229(14) 0.0121(11) 0.0123(12) -0.0048(10) -0.0011(10) 0.0051(10)
C12 0.0174(12) 0.0110(11) 0.0133(12) -0.0009(10) -0.0014(9) 0.0056(9)
C16 0.0147(12) 0.0132(12) 0.0136(12) -0.0021(10) 0.0036(9) 0.0005(10)
C8 0.0177(12) 0.0106(11) 0.0090(11) -0.0020(9) 0.0012(9) 0.0014(9)
C9 0.0183(12) 0.0102(11) 0.0121(12) -0.0025(10) 0.0008(9) 0.0046(9)
C22 0.0133(12) 0.0126(11) 0.0175(13) -0.0011(10) 0.0018(10) 0.0012(10)
C15 0.0157(12) 0.0109(11) 0.0164(12) 0.0014(10) 0.0009(10) 0.0017(10)
C25 0.0163(12) 0.0133(12) 0.0128(12) -0.0009(10) 0.0027(9) 0.0000(10)
C26 0.0150(12) 0.0120(12) 0.0186(13) 0.0010(10) 0.0040(10) -0.0030(10)
C23 0.0133(11) 0.0125(12) 0.0144(12) -0.0001(9) -0.0006(9) -0.0024(10)
C19 0.0211(13) 0.0082(11) 0.0181(13) -0.0021(10) 0.0016(10) 0.0020(10)
C6 0.0238(13) 0.0104(11) 0.0105(11) -0.0023(10) 0.0045(10) 0.0023(9)
C13 0.0208(13) 0.0212(13) 0.0182(13) -0.0067(11) -0.0059(11) 0.0089(11)
C11 0.0264(14) 0.0167(12) 0.0137(12) -0.0083(11) -0.0046(11) 0.0041(11)
C4 0.0166(12) 0.0115(11) 0.0136(12) -0.0023(9) 0.0036(10) 0.0011(9)
C18 0.0159(12) 0.0112(11) 0.0143(12) 0.0015(10) -0.0001(10) 0.0012(10)
C7 0.0260(14) 0.0120(12) 0.0123(12) -0.0050(10) 0.0015(10) 0.0002(10)
C21 0.0162(12) 0.0155(12) 0.0159(13) -0.0017(10) 0.0041(10) -0.0007(10)
C20 0.0199(12) 0.0134(12) 0.0117(12) -0.0018(10) 0.0012(10) 0.0030(10)
O3 0.0129(8) 0.0114(8) 0.0137(9) -0.0009(7) 0.0008(7) 0.0009(7)
N1 0.0143(10) 0.0087(10) 0.0114(10) 0.0007(8) 0.0016(8) 0.0001(8)
O2 0.0168(9) 0.0135(9) 0.0122(9) 0.0012(7) 0.0021(7) 0.0010(7)
N2 0.0131(10) 0.0108(10) 0.0138(10) -0.0002(8) 0.0014(8) 0.0002(8)

loop_
_atom_type_symbol
_atom_type_description
_atom_type_scat_dispersion_real
_atom_type_scat_dispersion_imag
_atom_type_scat_source
C C 0.0033 0.0016
;
International Tables for Crystallography
(1992, Vol. C, Tables 4.2.6.8 and 6.1.1.4)
;
H H 0.0000 0.0000
;
International Tables for Crystallography
(1992, Vol. C, Table 6.1.1.4)
;
N N 0.0061 0.0033
;
International Tables for Crystallography
(1992, Vol. C, Tables 4.2.6.8 and 6.1.1.4)
;
O O 0.0106 0.0060
;
International Tables for Crystallography
(1992, Vol. C, Tables 4.2.6.8 and 6.1.1.4)
;
Cl Cl 0.1484 0.1585
;
International Tables for Crystallography
(1992, Vol. C, Tables 4.2.6.8 and 6.1.1.4)
;
Ag Ag -0.8971 1.1015
;
International Tables for Crystallography
(1992, Vol. C, Tables 4.2.6.8 and 6.1.1.4)
;

loop_
_geom_angle_atom_site_label_1
_geom_angle_atom_site_label_2
_geom_angle_atom_site_label_3
_geom_angle
_geom_angle_publ_flag
C8 Ag1 N1 87.039(3) yes
C8 Ag1 N2 88.901(4) yes
N1 Ag1 N2 130.764(7) yes
C2 C3 C1 120.442(3) yes
O4 Cl1 O7 109.420(10) yes
O4 Cl1 O6 109.070(6) yes
O4 Cl1 O5 108.833(5) yes
O7 Cl1 O6 109.684(5) yes
O7 Cl1 O5 109.785(4) yes
O6 Cl1 O5 110.028(9) yes
C19 O1 C18 114.642(8) yes
C3 C2 C4 121.797(5) yes
C3 C1 C6 119.208(8) yes
C23 C24 O3 114.295(5) yes
C8 C5 C6 119.343(5) yes
C8 C5 C4 122.363(7) yes
C6 C5 C4 118.289(3) yes
C12 C14 C13 121.610(4) yes
C18 C17 N1 112.636(7) yes
C9 C10 C11 118.947(3) yes
C9 C10 C7 119.601(5) yes
C11 C10 C7 121.372(8) yes
C14 C12 C9 120.012(8) yes
C14 C12 C15 118.573(4) yes
C9 C12 C15 121.387(5) yes
C4 C16 N1 114.009(8) yes
Ag1 C8 C5 102.328(5) yes
Ag1 C8 C9 101.843(5) yes
C5 C8 C9 122.058(7) yes
C10 C9 C12 118.346(5) yes
C10 C9 C8 117.934(3) yes
C12 C9 C8 123.713(7) yes
C21 C22 N2 111.752(6) yes
C12 C15 N2 114.092(10) yes
C26 C25 O3 107.846(8) yes
C25 C26 N2 112.283(3) yes
C24 C23 N1 114.621(7) yes
O1 C19 C20 112.838(9) yes
C1 C6 C5 121.013(6) yes
C1 C6 C7 119.773(8) yes
C5 C6 C7 119.172(3) yes
C14 C13 C11 120.047(5) yes
C10 C11 C13 120.900(8) yes
C2 C4 C5 119.105(8) yes
C2 C4 C16 119.664(6) yes
C5 C4 C16 121.225(3) yes
O1 C18 C17 107.030(8) yes
C10 C7 C6 121.572(8) yes
C22 C21 O2 108.332(6) yes
C19 C20 O2 106.505(8) yes
C24 O3 C25 113.119(8) yes
Ag1 N1 C17 106.588(7) yes
Ag1 N1 C16 110.447(5) yes
Ag1 N1 C23 111.7567(14) yes
C17 N1 C16 110.121(5) yes
C17 N1 C23 108.245(8) yes
C16 N1 C23 109.615(9) yes
C21 O2 C20 112.170(7) yes
Ag1 N2 C22 105.984(10) yes
Ag1 N2 C15 108.546(5) yes
Ag1 N2 C26 110.957(5) yes
C22 N2 C15 111.554(5) yes
C22 N2 C26 111.789(6) yes
C15 N2 C26 107.988(10) yes
C2 C3 H1 120.152 no
C1 C3 H1 119.314 no
C3 C2 H2 115.747 no
C4 C2 H2 122.363 no
C3 C1 H3 120.410 no
C6 C1 H3 120.379 no
C23 C24 H29 109.813 no
C23 C24 H30 108.885 no
O3 C24 H29 105.453 no
O3 C24 H30 108.830 no
H29 C24 H30 109.456 no
C12 C14 H7 118.699 no
C13 C14 H7 119.691 no
C18 C17 H13 108.727 no
C18 C17 H14 109.720 no
N1 C17 H13 108.184 no
N1 C17 H14 109.967 no
H13 C17 H14 107.452 no
C4 C16 H9 109.366 no
C4 C16 H10 108.187 no
N1 C16 H9 107.197 no
N1 C16 H10 108.968 no
H9 C16 H10 109.027 no
Ag1 C8 H8 68.549 no
C5 C8 H8 120.400 no
C9 C8 H8 117.375 no
C21 C22 H23 106.411 no
C21 C22 H24 108.313 no
N2 C22 H23 110.474 no
N2 C22 H24 107.907 no
H23 C22 H24 112.007 no
C12 C15 H11 110.665 no
C12 C15 H12 106.547 no
N2 C15 H11 106.178 no
N2 C15 H12 111.681 no
H11 C15 H12 107.546 no
C26 C25 H27 109.137 no
C26 C25 H28 109.877 no
O3 C25 H27 111.839 no
O3 C25 H28 111.620 no
H27 C25 H28 106.503 no
C25 C26 H25 108.191 no
C25 C26 H26 108.017 no
N2 C26 H25 109.343 no
N2 C26 H26 108.009 no
H25 C26 H26 111.013 no
C24 C23 H32 107.341 no
C24 C23 H33 112.229 no
N1 C23 H32 107.181 no
N1 C23 H33 106.157 no
H32 C23 H33 109.121 no
O1 C19 H17 107.579 no
O1 C19 H18 111.718 no
C20 C19 H17 110.940 no
C20 C19 H18 110.840 no
H17 C19 H18 102.392 no
C14 C13 H6 122.728 no
C11 C13 H6 117.220 no
C10 C11 H5 115.688 no
C13 C11 H5 123.257 no
O1 C18 H15 109.204 no
O1 C18 H16 111.801 no
C17 C18 H15 109.375 no
C17 C18 H16 109.608 no
H15 C18 H16 109.762 no
C10 C7 H4 120.051 no
C6 C7 H4 118.369 no
C22 C21 H21 112.011 no
C22 C21 H22 108.033 no
O2 C21 H21 110.669 no
O2 C21 H22 107.690 no
H21 C21 H22 109.967 no
C19 C20 H19 104.968 no
C19 C20 H20 113.539 no
O2 C20 H19 111.653 no
O2 C20 H20 109.888 no
H19 C20 H20 110.188 no

loop_
_geom_bond_atom_site_label_1
_geom_bond_atom_site_label_2
_geom_bond_distance
_geom_bond_publ_flag
Ag1 C8 2.4560(3) yes
Ag1 N1 2.3873(3) yes
Ag1 N2 2.3982(3) yes
C3 C2 1.42115(14) yes
C3 C1 1.37319(15) yes
O4 Cl1 1.45283(13) yes
Cl1 O7 1.44678(15) yes
Cl1 O6 1.42858(12) yes
Cl1 O5 1.44775(15) yes
O1 C19 1.42775(11) yes
O1 C18 1.44172(12) yes
C2 C4 1.37791(12) yes
C1 C6 1.42445(12) yes
C24 C23 1.53417(16) yes
C24 O3 1.43055(17) yes
C5 C8 1.39745(12) yes
C5 C6 1.42474(13) yes
C5 C4 1.44240(16) yes
C14 C12 1.37109(14) yes
C14 C13 1.42565(14) yes
C17 C18 1.52706(11) yes
C17 N1 1.48007(14) yes
C10 C9 1.45088(13) yes
C10 C11 1.43205(15) yes
C10 C7 1.39042(12) yes
C12 C9 1.42919(13) yes
C12 C15 1.51961(15) yes
C16 C4 1.50988(14) yes
C16 N1 1.49805(14) yes
C8 C9 1.41718(16) yes
C22 C21 1.52060(13) yes
C22 N2 1.48455(13) yes
C15 N2 1.50276(14) yes
C25 C26 1.51623(17) yes
C25 O3 1.42512(12) yes
C26 N2 1.48914(14) yes
C23 N1 1.48347(13) yes
C19 C20 1.52530(13) yes
C6 C7 1.41997(15) yes
C13 C11 1.35684(12) yes
C21 O2 1.43895(13) yes
C20 O2 1.43983(12) yes
C3 H1 0.950 no
C2 H2 0.992 no
C1 H3 0.897 no
C24 H29 0.947 no
C24 H30 1.032 no
C14 H7 0.932 no
C17 H13 0.992 no
C17 H14 0.990 no
C16 H9 0.986 no
C16 H10 0.960 no
C8 H8 0.991 no
C22 H23 0.987 no
C22 H24 0.982 no
C15 H11 0.932 no
C15 H12 0.955 no
C25 H27 1.006 no
C25 H28 0.976 no
C26 H25 0.978 no
C26 H26 0.953 no
C23 H32 1.004 no
C23 H33 0.973 no
C19 H17 0.973 no
C19 H18 0.979 no
C13 H6 0.958 no
C11 H5 0.947 no
C18 H15 0.997 no
C18 H16 0.993 no
C7 H4 0.957 no
C21 H21 0.951 no
C21 H22 0.985 no
C20 H19 0.968 no
C20 H20 0.972 no

loop_
_geom_contact_atom_site_label_1
_geom_contact_atom_site_label_2
_geom_contact_distance
_geom_contact_publ_flag
_geom_contact_site_symmetry_2
Ag1 O1 2.5070(3) no .
Ag1 C24 3.5974(3) no .
Ag1 C12 3.4462(3) no .
Ag1 C25 3.0601(3) no .
Ag1 C19 3.3212(4) no .
Ag1 C4 3.4272(4) no .
Ag1 C18 3.1325(3) no .
Ag1 C21 3.2382(4) no .
Ag1 C20 3.2006(3) no .
Ag1 O3 2.9316(4) no .
Ag1 O2 2.45249(19) no .
C3 C5 2.8290(3) no .
O1 N1 2.9786(3) no .
O1 O2 2.8077(4) no .
C2 C17 3.4960(5) no .
C2 C6 2.7887(3) no .
C2 N1 3.4939(4) no .
C1 C4 2.8438(3) no .
C24 C16 2.9913(3) no .
C5 C10 2.8433(3) no .
C5 N1 3.2526(4) no .
C14 C10 2.8062(3) no .
C14 C22 3.4531(4) no .
C14 N2 3.4713(4) no .
C17 C4 3.0240(4) no .
C12 C22 3.0119(4) no .
C12 C11 2.8240(3) no .
C16 C8 2.9756(3) no .
C16 O3 3.4754(3) no .
C8 C15 3.0127(3) no .
C8 C7 2.8022(3) no .
C9 C6 2.8514(3) no .
C9 C13 2.8333(3) no .
C9 N2 3.2544(4) no .
C15 C25 3.4052(4) no .
C15 O3 3.2363(3) no .
C25 C23 3.0630(4) no .
C26 C21 3.0627(4) no .
C23 C18 3.1216(4) no .
C18 C20 3.2541(4) no .
O3 N1 2.9649(3) no .
O3 N2 2.8571(3) no .
O2 N2 2.9118(4) no .
C3 C11 3.5533(3) no 3_665
O4 C24 3.1740(3) no 2_645
O4 C25 3.4899(3) no .
O4 C18 3.5042(3) no .
O4 C18 3.4585(3) no 2_655
O7 C25 3.4716(3) no .
O7 C26 3.4098(3) no 2_545
O7 C21 3.5946(4) no .
O7 C21 3.4719(4) no 2_555
O7 C20 3.2812(4) no 2_555
O7 O2 3.4013(3) no 2_555
O1 C7 3.3114(4) no 3_665
O6 C17 3.1458(3) no 2_655
O6 C13 3.4645(3) no 4_565
O6 C11 3.4337(3) no 4_565
O6 C18 3.4888(4) no 2_655
O5 C22 3.5772(4) no 2_545
O5 C15 3.5377(3) no 2_545
O5 C26 3.3640(4) no 2_545
O5 C13 3.5118(4) no 4_565
C2 C13 3.5487(4) no 1_655
C1 C10 3.5196(3) no 3_665
C1 O2 3.5345(4) no 3_665
C24 O4 3.1740(3) no 2_655
C24 C19 3.5811(4) no 1_565
C5 C12 3.5373(4) no 3_675
C14 C16 3.5657(3) no 3_675
C14 C4 3.5617(4) no 3_675
C17 O6 3.1458(3) no 2_645
C10 C1 3.5196(3) no 3_665
C12 C5 3.5373(4) no 3_675
C16 C14 3.5657(3) no 3_675
C16 C13 3.5101(4) no 3_675
C8 C8 3.4430(4) no 3_675
C8 C9 3.4262(4) no 3_675
C9 C8 3.4262(4) no 3_675
C22 O5 3.5772(4) no 2_555
C15 O5 3.5377(3) no 2_555
C25 O4 3.4899(3) no .
C25 O7 3.4716(3) no .
C26 O7 3.4098(3) no 2_555
C26 O5 3.3640(4) no 2_555
C19 C24 3.5811(4) no 1_545
C19 O3 3.3159(4) no 1_545
C6 C7 3.5121(3) no 3_665
C13 O6 3.4645(3) no 4_464
C13 O5 3.5118(4) no 4_464
C13 C2 3.5487(4) no 1_455
C13 C16 3.5101(4) no 3_675
C11 C3 3.5533(3) no 3_665
C11 O6 3.4337(3) no 4_464
C4 C14 3.5617(4) no 3_675
C18 O4 3.5042(3) no .
C18 O4 3.4585(3) no 2_645
C18 O6 3.4888(4) no 2_645
C7 O1 3.3114(4) no 3_665
C7 C6 3.5121(3) no 3_665
C21 O7 3.5946(4) no .
C21 O7 3.4719(4) no 2_545
C20 O7 3.2812(4) no 2_545
O3 C19 3.3159(4) no 1_565
O2 O7 3.4013(3) no 2_545
O2 C1 3.5345(4) no 3_665
Ag1 H9 3.3632 no .
Ag1 H11 3.2734 no .
Ag1 H13 3.3948 no .
Ag1 H16 3.1977 no .
Ag1 H20 3.2766 no .
Ag1 H21 3.5195 no .
Ag1 H24 3.2570 no .
Ag1 H28 2.7027 no .
Ag1 H33 3.2987 no .
O1 H13 2.4961 no .
O1 H14 3.2372 no .
O1 H19 3.2384 no .
O1 H20 2.7508 no .
C2 H3 3.2381 no .
C2 H9 3.1797 no .
C2 H10 2.5183 no .
C2 H13 2.7481 no .
C1 H2 3.2876 no .
C1 H4 2.6118 no .
C24 H8 3.4157 no .
C24 H9 2.5514 no .
C24 H10 3.3296 no .
C24 H27 2.6399 no .
C24 H28 2.6112 no .
C5 H2 3.3491 no .
C5 H3 3.2872 no .
C5 H4 3.3086 no .
C5 H9 2.7433 no .
C5 H10 3.3289 no .
C5 H13 3.4717 no .
C14 H5 3.2867 no .
C14 H11 3.1519 no .
C14 H12 2.4842 no .
C14 H24 2.8132 no .
C17 H2 3.4846 no .
C17 H9 3.2708 no .
C17 H10 2.5860 no .
C17 H32 2.5858 no .
C17 H33 2.4943 no .
C10 H6 3.2758 no .
C10 H8 3.3394 no .
C12 H6 3.3137 no .
C12 H8 2.6898 no .
C12 H23 3.4850 no .
C12 H24 2.5686 no .
C16 H2 2.6983 no .
C16 H8 2.6516 no .
C16 H13 2.4751 no .
C16 H14 2.7817 no .
C16 H29 2.7419 no .
C16 H32 2.5829 no .
C16 H33 3.2532 no .
C8 H9 2.7805 no .
C8 H11 2.8217 no .
C9 H4 3.3243 no .
C9 H5 3.3138 no .
C9 H7 3.2625 no .
C9 H11 2.7478 no .
C9 H12 3.3035 no .
C9 H24 3.3414 no .
C22 H7 3.4036 no .
C22 H11 3.2406 no .
C22 H12 2.6915 no .
C22 H25 3.0367 no .
C22 H26 2.3910 no .
C15 H7 2.5979 no .
C15 H8 2.6634 no .
C15 H23 2.7833 no .
C15 H24 2.5674 no .
C15 H25 2.3468 no .
C15 H26 3.1154 no .
C25 H11 3.1483 no .
C25 H21 3.3910 no .
C25 H29 3.1494 no .
C25 H30 2.5375 no .
C25 H33 2.9137 no .
C26 H11 2.5011 no .
C26 H12 2.6479 no .
C26 H21 2.7821 no .
C26 H23 2.5920 no .
C26 H24 3.2867 no .
C23 H9 2.5534 no .
C23 H10 2.6442 no .
C23 H13 3.2303 no .
C23 H14 2.4722 no .
C23 H16 2.8041 no .
C23 H27 3.4664 no .
C23 H28 2.7641 no .
C19 H15 2.6640 no .
C19 H16 2.6529 no .
C6 H1 3.2726 no .
C6 H8 3.3322 no .
C11 H4 2.6446 no .
C11 H7 3.2443 no .
C4 H1 3.2952 no .
C4 H8 2.7020 no .
C4 H13 2.5472 no .
C4 H14 3.5635 no .
C18 H17 3.1637 no .
C18 H18 2.5131 no .
C18 H20 3.1243 no .
C18 H32 3.5297 no .
C18 H33 2.7181 no .
C7 H3 2.6238 no .
C7 H5 2.5901 no .
C21 H19 2.6552 no .
C21 H20 2.5797 no .
C21 H26 2.6864 no .
C21 H28 3.4474 no .
C20 H16 3.0441 no .
C20 H21 2.4605 no .
C20 H22 2.7489 no .
O3 H8 2.7282 no .
O3 H9 2.9311 no .
O3 H11 2.6492 no .
O3 H25 2.5696 no .
O3 H26 3.1890 no .
O3 H32 3.3077 no .
O3 H33 2.8181 no .
N1 H8 2.9228 no .
N1 H15 3.3436 no .
N1 H16 2.6506 no .
N1 H28 3.2595 no .
N1 H29 2.7968 no .
N1 H30 3.4009 no .
O2 H17 2.6093 no .
O2 H18 3.2364 no .
O2 H23 3.2270 no .
O2 H24 2.5442 no .
O2 H28 3.4701 no .
N2 H7 3.5638 no .
N2 H8 3.0004 no .
N2 H21 2.7011 no .
N2 H22 3.3173 no .
N2 H27 3.3517 no .
N2 H28 2.7204 no .
H1 H2 2.3311 no .
H1 H3 2.2933 no .
H2 H9 3.4489 no .
H2 H10 2.3533 no .
H2 H13 2.7922 no .
H2 H14 3.5587 no .
H3 H4 2.4365 no .
H4 H5 2.4171 no .
H5 H6 2.3163 no .
H6 H7 2.4053 no .
H7 H11 3.3276 no .
H7 H12 2.2526 no .
H7 H23 3.3711 no .
H7 H24 2.8963 no .
H8 H9 2.2198 no .
H8 H10 3.5760 no .
H8 H11 2.2333 no .
H8 H12 3.5633 no .
H8 H29 3.3101 no .
H9 H13 3.4175 no .
H9 H14 3.5976 no .
H9 H29 2.0954 no .
H9 H30 3.5253 no .
H9 H32 2.7856 no .
H9 H33 3.4554 no .
H10 H13 2.6104 no .
H10 H14 2.5824 no .
H10 H29 2.9880 no .
H10 H32 2.4092 no .
H10 H33 3.4829 no .
H11 H23 3.5715 no .
H11 H24 3.4231 no .
H11 H25 2.2787 no .
H11 H26 3.3641 no .
H12 H23 2.6592 no .
H12 H24 2.8391 no .
H12 H25 2.3090 no .
H12 H26 3.1997 no .
H13 H15 2.4233 no .
H13 H16 2.8707 no .
H13 H32 3.3644 no .
H13 H33 3.4474 no .
H14 H15 2.3211 no .
H14 H16 2.4550 no .
H14 H32 2.2739 no .
H14 H33 2.5725 no .
H15 H17 3.3172 no .
H15 H18 2.4128 no .
H15 H33 3.4599 no .
H16 H17 3.5594 no .
H16 H18 2.7051 no .
H16 H20 2.6269 no .
H16 H28 3.2092 no .
H16 H32 3.2987 no .
H16 H33 2.1360 no .
H17 H19 2.2892 no .
H17 H20 2.8893 no .
H18 H19 2.3038 no .
H18 H20 2.4492 no .
H19 H21 2.7313 no .
H19 H22 2.6723 no .
H20 H21 2.2920 no .
H20 H22 3.1030 no .
H20 H28 3.0230 no .
H21 H23 2.3547 no .
H21 H24 2.8395 no .
H21 H26 2.2068 no .
H21 H28 2.9733 no .
H22 H23 2.2998 no .
H22 H24 2.3385 no .
H22 H26 3.4341 no .
H23 H25 2.9592 no .
H23 H26 2.3134 no .
H24 H26 3.3450 no .
H25 H27 2.3485 no .
H25 H28 2.8359 no .
H26 H27 2.3344 no .
H26 H28 2.3090 no .
H27 H29 3.4194 no .
H27 H30 2.3807 no .
H27 H33 3.2338 no .
H28 H29 3.4830 no .
H28 H30 2.8125 no .
H28 H33 2.3625 no .
H29 H32 2.2982 no .
H29 H33 2.8521 no .
H30 H32 2.4273 no .
H30 H33 2.3799 no .
Ag1 H3 3.4644 no 3_665
Ag1 H4 3.2274 no 3_665
C3 H1 3.2690 no 3_765
C3 H2 3.5302 no 3_765
C3 H5 3.5839 no 3_665
C3 H6 2.9682 no 1_655
C3 H12 3.5562 no 3_675
O4 H15 2.4814 no 2_655
O4 H16 2.5154 no .
O4 H20 2.6795 no .
O4 H27 3.4749 no .
O4 H28 2.6464 no .
O4 H29 2.9514 no 2_645
O4 H30 2.6545 no 2_645
O4 H32 3.1339 no 2_645
O4 H33 2.6641 no .
Cl1 H6 3.3489 no 4_565
Cl1 H15 3.2638 no 2_655
Cl1 H20 3.0484 no .
Cl1 H22 3.3023 no 2_555
Cl1 H25 3.3234 no 2_545
Cl1 H28 3.3122 no .
Cl1 H29 3.4524 no 2_645
Cl1 H32 3.5650 no 2_645
O7 H19 2.4923 no 2_555
O7 H20 2.7987 no .
O7 H21 2.6687 no .
O7 H22 2.7376 no 2_555
O7 H25 2.6737 no 2_545
O7 H26 3.0848 no .
O7 H26 3.3131 no 2_545
O7 H27 3.3357 no .
O7 H28 2.9222 no .
O1 H4 2.3874 no 3_665
O1 H5 2.9424 no 3_665
O6 H1 3.0751 no 4_465
O6 H5 2.8257 no 4_565
O6 H6 2.7972 no 4_565
O6 H13 2.6718 no 2_655
O6 H14 2.9269 no 2_655
O6 H15 2.9246 no 2_655
O6 H22 2.8033 no 2_555
O5 H6 2.7872 no 4_565
O5 H10 3.0742 no 2_645
O5 H12 2.7451 no 2_545
O5 H20 3.2481 no .
O5 H23 2.7687 no 2_545
O5 H25 2.8674 no 2_545
O5 H26 3.2167 no 2_545
O5 H29 3.1675 no 2_645
O5 H32 2.8028 no 2_645
C2 H1 3.2618 no 3_765
C2 H5 3.5029 no 3_665
C2 H6 3.1127 no 1_655
C2 H7 3.2240 no 1_655
C1 H11 3.4250 no 3_675
C1 H12 3.5063 no 3_675
C1 H24 3.4587 no 3_665
C24 H15 3.5349 no 2_655
C24 H16 3.3345 no 2_655
C24 H17 3.1919 no 1_565
C24 H18 3.0794 no 1_565
C5 H11 3.1803 no 3_675
C14 H2 2.8869 no 1_455
C14 H7 3.2705 no 3_575
C14 H9 3.0589 no 3_675
C14 H10 3.5564 no 3_675
C17 H5 3.3280 no 3_665
C10 H3 3.5880 no 3_665
C10 H8 3.4082 no 3_675
C10 H9 3.3405 no 3_675
C10 H29 3.4898 no 3_675
C12 H9 3.3897 no 3_675
C8 H8 3.3967 no 3_675
C8 H11 3.5531 no 3_675
C9 H8 3.1828 no 3_675
C9 H9 3.5004 no 3_675
C22 H3 3.4791 no 3_665
C25 H17 3.0883 no 1_565
C25 H18 3.2742 no 1_565
C26 H17 3.4264 no 1_565
C26 H19 3.3952 no 2_555
C23 H15 3.2462 no 2_655
C23 H16 3.4251 no 2_655
C23 H18 3.5293 no 2_655
C19 H4 2.8447 no 3_665
C19 H25 3.5919 no 1_545
C19 H27 3.2253 no 1_545
C19 H29 3.5799 no 1_545
C19 H30 3.1657 no 1_545
C6 H11 2.9766 no 3_675
C6 H12 3.5728 no 3_675
C13 H1 3.2583 no 1_455
C13 H1 3.5686 no 3_665
C13 H2 2.9942 no 1_455
C13 H7 3.5822 no 3_575
C13 H9 2.8255 no 3_675
C13 H10 3.3997 no 3_675
C13 H29 3.3739 no 3_675
C11 H9 2.9843 no 3_675
C11 H13 3.3787 no 3_665
C11 H29 2.8914 no 3_675
C18 H5 3.4263 no 3_665
C18 H30 3.0993 no 2_645
C18 H33 3.3387 no 2_645
C7 H11 3.2405 no 3_675
C7 H17 3.0584 no 3_665
C21 H3 3.4465 no 3_665
C21 H27 3.4412 no 2_545
C20 H26 3.1455 no 2_545
O3 H17 2.6170 no 1_565
O3 H18 3.0521 no 1_565
O2 H3 2.6542 no 3_665
O2 H4 3.4186 no 3_665
H1 C3 3.2690 no 3_765
H1 O6 3.0751 no 4_564
H1 C2 3.2618 no 3_765
H1 C13 3.2583 no 1_655
H1 C13 3.5686 no 3_665
H1 H1 2.7365 no 3_765
H1 H2 2.6752 no 3_765
H1 H6 2.6452 no 1_655
H1 H24 3.2733 no 3_665
H2 C3 3.5302 no 3_765
H2 C14 2.8869 no 1_655
H2 C13 2.9942 no 1_655
H2 H1 2.6752 no 3_765
H2 H6 2.8181 no 1_655
H2 H7 2.5810 no 1_655
H2 H24 3.0319 no 1_655
H3 Ag1 3.4644 no 3_665
H3 C10 3.5880 no 3_665
H3 C22 3.4791 no 3_665
H3 C21 3.4465 no 3_665
H3 O2 2.6542 no 3_665
H3 H17 3.1933 no 3_665
H3 H22 3.5046 no 3_665
H3 H24 2.7652 no 3_665
H4 Ag1 3.2274 no 3_665
H4 O1 2.3874 no 3_665
H4 C19 2.8447 no 3_665
H4 O2 3.4186 no 3_665
H4 H13 3.5237 no 3_665
H4 H17 2.3825 no 3_665
H4 H18 3.5713 no 3_665
H5 C3 3.5839 no 3_665
H5 O1 2.9424 no 3_665
H5 O6 2.8257 no 4_464
H5 C2 3.5029 no 3_665
H5 C17 3.3280 no 3_665
H5 C18 3.4263 no 3_665
H5 H9 3.4718 no 3_675
H5 H13 2.4978 no 3_665
H5 H15 3.3513 no 3_665
H5 H29 2.7583 no 3_675
H6 C3 2.9682 no 1_455
H6 Cl1 3.3489 no 4_464
H6 O6 2.7972 no 4_464
H6 O5 2.7872 no 4_464
H6 C2 3.1127 no 1_455
H6 H1 2.6452 no 1_455
H6 H2 2.8181 no 1_455
H6 H7 3.2282 no 3_575
H6 H9 3.1696 no 3_675
H6 H10 3.3618 no 3_675
H6 H12 3.3754 no 3_575
H6 H29 3.4863 no 3_675
H7 C2 3.2240 no 1_455
H7 C14 3.2705 no 3_575
H7 C13 3.5822 no 3_575
H7 H2 2.5810 no 1_455
H7 H6 3.2282 no 3_575
H7 H7 2.5899 no 3_575
H7 H9 3.5115 no 3_675
H7 H10 3.0630 no 1_455
H8 C10 3.4082 no 3_675
H8 C8 3.3967 no 3_675
H8 C9 3.1828 no 3_675
H9 C14 3.0589 no 3_675
H9 C10 3.3405 no 3_675
H9 C12 3.3897 no 3_675
H9 C9 3.5004 no 3_675
H9 C13 2.8255 no 3_675
H9 C11 2.9843 no 3_675
H9 H5 3.4718 no 3_675
H9 H6 3.1696 no 3_675
H9 H7 3.5115 no 3_675
H10 O5 3.0742 no 2_655
H10 C14 3.5564 no 3_675
H10 C13 3.3997 no 3_675
H10 H6 3.3618 no 3_675
H10 H7 3.0630 no 1_655
H10 H23 2.9093 no 1_655
H10 H24 3.4896 no 1_655
H11 C1 3.4250 no 3_675
H11 C5 3.1803 no 3_675
H11 C8 3.5531 no 3_675
H11 C6 2.9766 no 3_675
H11 C7 3.2405 no 3_675
H11 H17 3.4731 no 1_565
H12 C3 3.5562 no 3_675
H12 O5 2.7451 no 2_555
H12 C1 3.5063 no 3_675
H12 C6 3.5728 no 3_675
H12 H6 3.3754 no 3_575
H13 O6 2.6718 no 2_645
H13 C11 3.3787 no 3_665
H13 H4 3.5237 no 3_665
H13 H5 2.4978 no 3_665
H14 O6 2.9269 no 2_645
H14 H18 3.5970 no 2_655
H14 H22 2.9927 no 1_655
H14 H23 2.9947 no 1_655
H14 H27 3.3299 no 2_645
H14 H30 3.4935 no 2_645
H15 O4 2.4814 no 2_645
H15 Cl1 3.2638 no 2_645
H15 O6 2.9246 no 2_645
H15 C24 3.5349 no 2_645
H15 C23 3.2462 no 2_645
H15 H5 3.3513 no 3_665
H15 H27 3.4723 no 2_645
H15 H28 3.5064 no 2_645
H15 H29 3.5550 no 1_545
H15 H30 3.2256 no 1_545
H15 H30 2.9009 no 2_645
H15 H32 3.3278 no 2_645
H15 H33 2.6057 no 2_645
H16 O4 2.5154 no .
H16 C24 3.3345 no 2_645
H16 C23 3.4251 no 2_645
H16 H30 2.4929 no 2_645
H16 H32 3.1928 no 2_645
H16 H33 3.2243 no 2_645
H17 C24 3.1919 no 1_545
H17 C25 3.0883 no 1_545
H17 C26 3.4264 no 1_545
H17 C7 3.0584 no 3_665
H17 O3 2.6170 no 1_545
H17 H3 3.1933 no 3_665
H17 H4 2.3825 no 3_665
H17 H11 3.4731 no 1_545
H17 H25 2.8102 no 1_545
H17 H27 2.8642 no 1_545
H17 H29 3.2034 no 1_545
H17 H30 3.0391 no 1_545
H18 C24 3.0794 no 1_545
H18 C25 3.2742 no 1_545
H18 C23 3.5293 no 2_645
H18 O3 3.0521 no 1_545
H18 H4 3.5713 no 3_665
H18 H14 3.5970 no 2_645
H18 H27 2.6682 no 1_545
H18 H29 3.2500 no 1_545
H18 H30 2.4486 no 1_545
H18 H32 3.0332 no 2_645
H18 H33 3.1020 no 2_645
H19 O7 2.4923 no 2_545
H19 C26 3.3952 no 2_545
H19 H21 2.8480 no 2_545
H19 H23 3.5716 no 2_545
H19 H25 3.3684 no 1_545
H19 H26 2.4651 no 2_545
H19 H27 3.4046 no 1_545
H20 O4 2.6795 no .
H20 Cl1 3.0484 no .
H20 O7 2.7987 no .
H20 O5 3.2481 no .
H20 H26 3.0223 no 2_545
H20 H32 3.4765 no 2_645
H21 O7 2.6687 no .
H21 H19 2.8480 no 2_555
H21 H25 3.5579 no 2_545
H21 H26 3.2802 no 2_545
H21 H27 3.1491 no 2_545
H22 Cl1 3.3023 no 2_545
H22 O7 2.7376 no 2_545
H22 O6 2.8033 no 2_545
H22 H3 3.5046 no 3_665
H22 H14 2.9927 no 1_455
H22 H26 3.4171 no 2_545
H22 H27 2.8404 no 2_545
H23 O5 2.7687 no 2_555
H23 H10 2.9093 no 1_455
H23 H14 2.9947 no 1_455
H23 H19 3.5716 no 2_555
H23 H32 3.2073 no 1_455
H24 C1 3.4587 no 3_665
H24 H1 3.2733 no 3_665
H24 H2 3.0319 no 1_455
H24 H3 2.7652 no 3_665
H24 H10 3.4896 no 1_455
H25 Cl1 3.3234 no 2_555
H25 O7 2.6737 no 2_555
H25 O5 2.8674 no 2_555
H25 C19 3.5919 no 1_565
H25 H17 2.8102 no 1_565
H25 H19 3.3684 no 1_565
H25 H21 3.5579 no 2_555
H26 O7 3.0848 no .
H26 O7 3.3131 no 2_555
H26 O5 3.2167 no 2_555
H26 C20 3.1455 no 2_555
H26 H19 2.4651 no 2_555
H26 H20 3.0223 no 2_555
H26 H21 3.2802 no 2_555
H26 H22 3.4171 no 2_555
H27 O4 3.4749 no .
H27 O7 3.3357 no .
H27 C19 3.2253 no 1_565
H27 C21 3.4412 no 2_555
H27 H14 3.3299 no 2_655
H27 H15 3.4723 no 2_655
H27 H17 2.8642 no 1_565
H27 H18 2.6682 no 1_565
H27 H19 3.4046 no 1_565
H27 H21 3.1491 no 2_555
H27 H22 2.8404 no 2_555
H28 O4 2.6464 no .
H28 Cl1 3.3122 no .
H28 O7 2.9222 no .
H28 H15 3.5064 no 2_655
H29 O4 2.9514 no 2_655
H29 Cl1 3.4524 no 2_655
H29 O5 3.1675 no 2_655
H29 C10 3.4898 no 3_675
H29 C19 3.5799 no 1_565
H29 C13 3.3739 no 3_675
H29 C11 2.8914 no 3_675
H29 H5 2.7583 no 3_675
H29 H6 3.4863 no 3_675
H29 H15 3.5550 no 1_565
H29 H17 3.2034 no 1_565
H29 H18 3.2500 no 1_565
H30 O4 2.6545 no 2_655
H30 C19 3.1657 no 1_565
H30 C18 3.0993 no 2_655
H30 H14 3.4934 no 2_655
H30 H15 3.2256 no 1_565
H30 H15 2.9009 no 2_655
H30 H16 2.4929 no 2_655
H30 H17 3.0391 no 1_565
H30 H18 2.4486 no 1_565
H30 H33 3.2348 no 2_655
H32 O4 3.1339 no 2_655
H32 Cl1 3.5650 no 2_655
H32 O5 2.8028 no 2_655
H32 H15 3.3278 no 2_655
H32 H16 3.1928 no 2_655
H32 H18 3.0332 no 2_655
H32 H20 3.4765 no 2_655
H32 H23 3.2073 no 1_655
H33 O4 2.6641 no .
H33 C18 3.3387 no 2_655
H33 H15 2.6057 no 2_655
H33 H16 3.2243 no 2_655
H33 H18 3.1020 no 2_655
H33 H30 3.2348 no 2_645

loop_
_geom_torsion_atom_site_label_1
_geom_torsion_atom_site_label_2
_geom_torsion_atom_site_label_3
_geom_torsion_atom_site_label_4
_geom_torsion
_geom_torsion_publ_flag
C8 Ag1 N1 C17 -121.5 no
C8 Ag1 N1 C16 -1.9 no
C8 Ag1 N1 C23 120.4 no
N1 Ag1 C8 C5 53.3 no
N1 Ag1 C8 C9 -179.8 no
C8 Ag1 N2 C22 116.9 no
C8 Ag1 N2 C15 -3.1 no
C8 Ag1 N2 C26 -121.6 no
N2 Ag1 C8 C5 -175.8 no
N2 Ag1 C8 C9 -48.9 no
N1 Ag1 N2 C22 -158.0 no
N1 Ag1 N2 C15 82.1 no
N1 Ag1 N2 C26 -36.4 no
N2 Ag1 N1 C17 152.5 no
N2 Ag1 N1 C16 -87.9 no
N2 Ag1 N1 C23 34.4 no
C2 C3 C1 C6 1.8 no
C1 C3 C2 C4 -3.4 no
C19 O1 C18 C17 -177.6 no
C18 O1 C19 C20 90.4 no
C3 C2 C4 C5 1.3 no
C3 C2 C4 C16 -177.8 no
C3 C1 C6 C5 1.8 no
C3 C1 C6 C7 179.4 no
C23 C24 O3 C25 71.5 no
O3 C24 C23 N1 50.4 no
C8 C5 C6 C1 175.4 no
C8 C5 C6 C7 -2.3 no
C6 C5 C8 Ag1 119.0 no
C6 C5 C8 C9 6.4 no
C8 C5 C4 C2 -176.9 no
C8 C5 C4 C16 2.2 no
C4 C5 C8 Ag1 -61.9 no
C4 C5 C8 C9 -174.5 no
C6 C5 C4 C2 2.2 no
C6 C5 C4 C16 -178.7 no
C4 C5 C6 C1 -3.8 no
C4 C5 C6 C7 178.6 no
C12 C14 C13 C11 2.1 no
C13 C14 C12 C9 0.4 no
C13 C14 C12 C15 -177.8 no
C18 C17 N1 Ag1 -39.6 no
C18 C17 N1 C16 -159.4 no
C18 C17 N1 C23 80.7 no
N1 C17 C18 O1 70.8 no
C9 C10 C11 C13 -1.8 no
C11 C10 C9 C12 4.1 no
C11 C10 C9 C8 -174.9 no
C9 C10 C7 C6 2.1 no
C7 C10 C9 C12 -179.1 no
C7 C10 C9 C8 1.9 no
C11 C10 C7 C6 178.8 no
C7 C10 C11 C13 -178.5 no
C14 C12 C9 C10 -3.4 no
C14 C12 C9 C8 175.6 no
C14 C12 C15 N2 106.5 no
C9 C12 C15 N2 -71.6 no
C15 C12 C9 C10 174.7 no
C15 C12 C9 C8 -6.4 no
C4 C16 N1 Ag1 -51.5 no
C4 C16 N1 C17 66.0 no
C4 C16 N1 C23 -175.1 no
N1 C16 C4 C2 -108.8 no
N1 C16 C4 C5 72.1 no
Ag1 C8 C9 C10 -119.0 no
Ag1 C8 C9 C12 62.0 no
C5 C8 C9 C10 -6.1 no
C5 C8 C9 C12 174.9 no
C21 C22 N2 Ag1 50.3 no
C21 C22 N2 C15 168.3 no
C21 C22 N2 C26 -70.7 no
N2 C22 C21 O2 -63.9 no
C12 C15 N2 Ag1 55.8 no
C12 C15 N2 C22 -60.6 no
C12 C15 N2 C26 176.2 no
C26 C25 O3 C24 -179.5 no
O3 C25 C26 N2 59.2 no
C25 C26 N2 Ag1 11.5 no
C25 C26 N2 C22 129.6 no
C25 C26 N2 C15 -107.3 no
C24 C23 N1 Ag1 -61.4 no
C24 C23 N1 C17 -178.4 no
C24 C23 N1 C16 61.4 no
O1 C19 C20 O2 57.6 no
C1 C6 C7 C10 -179.6 no
C5 C6 C7 C10 -1.9 no
C14 C13 C11 C10 -1.3 no
C22 C21 O2 C20 160.4 no
C19 C20 O2 C21 179.1 no
